data_4068289
loop_
_publ_author_name
'Cruz, Carlos A.'
'Emslie, David J. H.'
'Robertson, Craig M.'
'Harrington, Laura E.'
'Jenkins, Hilary A.'
'Britten, James F.'

_publ_section_title
;
 Cationic Thorium Alkyl Complexes of Rigid NON- and NNN-Donor Ligands:
 \p-Arene Coordination as a Persistent Structural Motif
;
_journal_issue 6
_journal_name_full Organometallics
_journal_page_first 1891
_journal_paper_doi 10.1021/om800624t
_journal_volume 28
_journal_year 2009
_chemical_formula_moiety 'C45 H55 N3 Th, 0.5(C6 H14) '
_chemical_formula_sum 'C48 H62 N3 Th'
_chemical_formula_weight 913.05
_chemical_name_systematic
; 
 ? 
;
_space_group_IT_number 2
_symmetry_cell_setting triclinic
_symmetry_space_group_name_Hall '-P 1'
_symmetry_space_group_name_H-M 'P -1'
_atom_sites_solution_hydrogens geom
_atom_sites_solution_primary direct
_atom_sites_solution_secondary difmap
_audit_creation_method SHELXL-97
_cell_angle_alpha 104.4660(10)
_cell_angle_beta 104.553(2)
_cell_angle_gamma 96.002(2)
_cell_formula_units_Z 2
_cell_length_a 10.5942(8)
_cell_length_b 12.7271(10)
_cell_length_c 17.1177(13)
_cell_measurement_reflns_used 3500
_cell_measurement_temperature 173(2)
_cell_measurement_theta_max 21.54
_cell_measurement_theta_min 2.38
_cell_volume 2128.4(3)
_computing_cell_refinement 'Bruker SMART'
_computing_data_collection 'Bruker SMART'
_computing_data_reduction 'Bruker SAINT'
_computing_molecular_graphics 'Bruker SHELXTL'
_computing_publication_material 'Bruker SHELXTL'
_computing_structure_refinement 'SHELXL-97 (Sheldrick, 1997)'
_computing_structure_solution 'SHELXS-97 (Sheldrick, 1990)'
_diffrn_ambient_temperature 173(2)
_diffrn_measured_fraction_theta_full 0.989
_diffrn_measured_fraction_theta_max 0.989
_diffrn_measurement_device_type 'CCD area detector'
_diffrn_measurement_method 'phi and omega scans'
_diffrn_radiation_monochromator graphite
_diffrn_radiation_source 'rotating anode'
_diffrn_radiation_type MoK\a
_diffrn_radiation_wavelength 0.71073
_diffrn_reflns_av_R_equivalents 0.0637
_diffrn_reflns_av_sigmaI/netI 0.0838
_diffrn_reflns_limit_h_max 13
_diffrn_reflns_limit_h_min -7
_diffrn_reflns_limit_k_max 15
_diffrn_reflns_limit_k_min -15
_diffrn_reflns_limit_l_max 20
_diffrn_reflns_limit_l_min -21
_diffrn_reflns_number 24864
_diffrn_reflns_theta_full 26.49
_diffrn_reflns_theta_max 26.49
_diffrn_reflns_theta_min 1.28
_exptl_absorpt_coefficient_mu 3.538
_exptl_absorpt_correction_T_max 0.70
_exptl_absorpt_correction_T_min 0.45
_exptl_absorpt_correction_type multi-scan
_exptl_absorpt_process_details Sadabs
_exptl_crystal_colour colorless
_exptl_crystal_density_diffrn 1.425
_exptl_crystal_density_method 'not measured'
_exptl_crystal_description flat
_exptl_crystal_F_000 922
_exptl_crystal_size_max 0.30
_exptl_crystal_size_mid 0.20
_exptl_crystal_size_min 0.10
_refine_diff_density_max 1.590
_refine_diff_density_min -1.232
_refine_diff_density_rms 0.149
_refine_ls_extinction_coef 0.0005(2)
_refine_ls_extinction_expression Fc^*^=kFc[1+0.001xFc^2^\l^3^/sin(2\q)]^-1/4^
_refine_ls_extinction_method SHELXL
_refine_ls_goodness_of_fit_ref 0.996
_refine_ls_hydrogen_treatment constr
_refine_ls_matrix_type full
_refine_ls_number_parameters 470
_refine_ls_number_reflns 8721
_refine_ls_number_restraints 6
_refine_ls_restrained_S_all 0.998
_refine_ls_R_factor_all 0.0668
_refine_ls_R_factor_gt 0.0437
_refine_ls_shift/su_max 0.008
_refine_ls_shift/su_mean 0.000
_refine_ls_structure_factor_coef Fsqd
_refine_ls_weighting_details 'calc w=1/[\s^2^(Fo^2^)+(0.0501P)^2^+0.0000P] where P=(Fo^2^+2Fc^2^)/3'
_refine_ls_weighting_scheme calc
_refine_ls_wR_factor_gt 0.0873
_refine_ls_wR_factor_ref 0.1008
_reflns_number_gt 6864
_reflns_number_total 8721
_reflns_threshold_expression >2sigma(I)
_cod_data_source_file om800624t_si_002.cif
_cod_data_source_block cruz20
_cod_depositor_comments
;
The following automatic conversions were performed:

'_symmetry_cell_setting' value 'Triclinic' changed to 'triclinic'
according to /home/saulius/struct/CIF-dictionaries/cif_core.dic
dictionary named 'cif_core.dic' version 2.4.2 from 2011-04-26.

Automatic conversion script
Id: cif_fix_values 1715 2011-07-08 13:25:40Z adriana 
;
_cod_original_sg_symbol_H-M P-1
_cod_database_code 4068289

loop_
_symmetry_equiv_pos_as_xyz
'x, y, z'
'-x, -y, -z'

loop_
_atom_site_label
_atom_site_type_symbol
_atom_site_fract_x
_atom_site_fract_y
_atom_site_fract_z
_atom_site_U_iso_or_equiv
_atom_site_adp_type
_atom_site_occupancy
_atom_site_symmetry_multiplicity
_atom_site_calc_flag
_atom_site_refinement_flags
Th1 Th 0.66231(2) 0.649625(19) 0.267510(15) 0.02570(9) Uani 1 1 d .
N1 N 0.7084(4) 0.8259(4) 0.2580(3) 0.0295(12) Uani 1 1 d .
C1 C 0.8347(5) 0.8813(5) 0.2544(4) 0.0306(14) Uani 1 1 d .
H1A H 0.8570 0.9572 0.2930 0.037 Uiso 1 1 calc R
H1B H 0.8257 0.8864 0.1966 0.037 Uiso 1 1 calc R
N2 N 0.9062(4) 0.7220(4) 0.2916(3) 0.0252(11) Uani 1 1 d .
C2 C 0.9435(5) 0.8199(5) 0.2788(4) 0.0263(13) Uani 1 1 d .
N3 N 0.8058(4) 0.5494(4) 0.3244(3) 0.0279(12) Uani 1 1 d .
C3 C 1.0753(6) 0.8554(5) 0.2866(4) 0.0333(15) Uani 1 1 d .
H3A H 1.1011 0.9233 0.2764 0.040 Uiso 1 1 calc R
C4 C 1.1691(6) 0.7930(6) 0.3089(4) 0.0364(16) Uani 1 1 d .
H4A H 1.2599 0.8183 0.3158 0.044 Uiso 1 1 calc R
C5 C 1.1295(5) 0.6934(5) 0.3213(4) 0.0332(15) Uani 1 1 d .
H5A H 1.1925 0.6483 0.3355 0.040 Uiso 1 1 calc R
C6 C 0.9981(5) 0.6598(5) 0.3129(4) 0.0251(13) Uani 1 1 d .
C7 C 0.9450(5) 0.5517(5) 0.3234(4) 0.0326(15) Uani 1 1 d .
H7A H 0.9502 0.4902 0.2763 0.039 Uiso 1 1 calc R
H7B H 0.9988 0.5423 0.3767 0.039 Uiso 1 1 calc R
C8 C 0.6181(6) 0.8984(5) 0.2783(4) 0.0295(14) Uani 1 1 d .
C9 C 0.5045(6) 0.8999(5) 0.2148(4) 0.0321(15) Uani 1 1 d .
C10 C 0.4141(6) 0.9648(6) 0.2371(5) 0.0383(17) Uani 1 1 d .
H10A H 0.3369 0.9659 0.1949 0.046 Uiso 1 1 calc R
C11 C 0.4335(6) 1.0276(6) 0.3190(5) 0.0436(18) Uani 1 1 d .
H11A H 0.3708 1.0714 0.3332 0.052 Uiso 1 1 calc R
C12 C 0.5452(6) 1.0253(5) 0.3795(4) 0.0336(15) Uani 1 1 d .
H12A H 0.5585 1.0683 0.4359 0.040 Uiso 1 1 calc R
C13 C 0.6398(6) 0.9628(5) 0.3618(4) 0.0284(14) Uani 1 1 d .
C14 C 0.4827(7) 0.8385(6) 0.1231(4) 0.0440(18) Uani 1 1 d .
H14A H 0.5264 0.7724 0.1220 0.053 Uiso 1 1 calc R
C15 C 0.3387(7) 0.7970(7) 0.0716(5) 0.065(2) Uani 1 1 d .
H15A H 0.3343 0.7581 0.0135 0.098 Uiso 1 1 calc R
H15B H 0.2922 0.8596 0.0717 0.098 Uiso 1 1 calc R
H15C H 0.2968 0.7464 0.0962 0.098 Uiso 1 1 calc R
C16 C 0.5519(8) 0.9097(7) 0.0813(5) 0.060(2) Uani 1 1 d .
H16A H 0.6453 0.9345 0.1140 0.091 Uiso 1 1 calc R
H16B H 0.5091 0.9739 0.0790 0.091 Uiso 1 1 calc R
H16C H 0.5459 0.8664 0.0240 0.091 Uiso 1 1 calc R
C17 C 0.7614(6) 0.9653(5) 0.4326(4) 0.0354(15) Uani 1 1 d .
H17A H 0.8108 0.9081 0.4095 0.043 Uiso 1 1 calc R
C18 C 0.8537(6) 1.0775(5) 0.4615(5) 0.0429(18) Uani 1 1 d .
H18A H 0.9318 1.0775 0.5067 0.064 Uiso 1 1 calc R
H18B H 0.8067 1.1357 0.4824 0.064 Uiso 1 1 calc R
H18C H 0.8817 1.0908 0.4139 0.064 Uiso 1 1 calc R
C19 C 0.7273(7) 0.9385(6) 0.5068(4) 0.0433(17) Uani 1 1 d .
H19A H 0.6692 0.8664 0.4877 0.065 Uiso 1 1 calc R
H19B H 0.6818 0.9951 0.5322 0.065 Uiso 1 1 calc R
H19C H 0.8088 0.9368 0.5487 0.065 Uiso 1 1 calc R
C20 C 0.7604(5) 0.4750(5) 0.3670(4) 0.0286(14) Uani 1 1 d .
C21 C 0.7559(5) 0.5177(5) 0.4506(4) 0.0289(14) Uani 1 1 d .
C22 C 0.7070(6) 0.4446(5) 0.4899(4) 0.0344(15) Uani 1 1 d .
H22A H 0.7022 0.4721 0.5458 0.041 Uiso 1 1 calc R
C23 C 0.6659(6) 0.3337(5) 0.4488(5) 0.0385(17) Uani 1 1 d .
H23A H 0.6342 0.2855 0.4767 0.046 Uiso 1 1 calc R
C24 C 0.6705(6) 0.2931(5) 0.3684(5) 0.0390(17) Uani 1 1 d .
H24A H 0.6414 0.2166 0.3405 0.047 Uiso 1 1 calc R
C25 C 0.7175(6) 0.3623(5) 0.3260(4) 0.0319(15) Uani 1 1 d .
C26 C 0.8051(6) 0.6385(5) 0.4995(4) 0.0330(15) Uani 1 1 d .
H26A H 0.7799 0.6826 0.4590 0.040 Uiso 1 1 calc R
C27 C 0.9553(7) 0.6648(6) 0.5352(5) 0.053(2) Uani 1 1 d .
H27A H 0.9958 0.6401 0.4898 0.080 Uiso 1 1 calc R
H27B H 0.9830 0.6266 0.5781 0.080 Uiso 1 1 calc R
H27C H 0.9840 0.7445 0.5607 0.080 Uiso 1 1 calc R
C28 C 0.7437(7) 0.6785(6) 0.5714(5) 0.0479(19) Uani 1 1 d .
H28A H 0.6468 0.6621 0.5492 0.072 Uiso 1 1 calc R
H28B H 0.7732 0.7582 0.5965 0.072 Uiso 1 1 calc R
H28C H 0.7718 0.6406 0.6144 0.072 Uiso 1 1 calc R
C29 C 0.7217(7) 0.3124(6) 0.2363(5) 0.0434(18) Uani 1 1 d .
H29A H 0.7473 0.3749 0.2144 0.052 Uiso 1 1 calc R
C30 C 0.8259(8) 0.2394(8) 0.2329(6) 0.073(3) Uani 1 1 d .
H30A H 0.9120 0.2812 0.2703 0.109 Uiso 1 1 calc R
H30B H 0.8316 0.2150 0.1750 0.109 Uiso 1 1 calc R
H30C H 0.8013 0.1750 0.2510 0.109 Uiso 1 1 calc R
C31 C 0.5878(7) 0.2480(7) 0.1769(5) 0.063(2) Uani 1 1 d .
H31A H 0.5965 0.2187 0.1202 0.094 Uiso 1 1 calc R
H31B H 0.5224 0.2971 0.1752 0.094 Uiso 1 1 calc R
H31C H 0.5587 0.1869 0.1973 0.094 Uiso 1 1 calc R
C32 C 0.5033(6) 0.6826(6) 0.3593(4) 0.0347(15) Uani 1 1 d .
H32A H 0.5354 0.6705 0.4154 0.042 Uiso 1 1 calc R
H32B H 0.4701 0.7530 0.3634 0.042 Uiso 1 1 calc R
C33 C 0.4155(5) 0.5882(5) 0.2950(4) 0.0298(15) Uani 1 1 d .
C34 C 0.3559(6) 0.5951(6) 0.2142(4) 0.0375(16) Uani 1 1 d .
H34A H 0.3654 0.6649 0.2038 0.045 Uiso 1 1 calc R
C35 C 0.2834(6) 0.5039(6) 0.1488(5) 0.0429(18) Uani 1 1 d .
H35A H 0.2419 0.5128 0.0954 0.052 Uiso 1 1 calc R
C36 C 0.2711(7) 0.4007(7) 0.1606(5) 0.052(2) Uani 1 1 d .
H36A H 0.2211 0.3378 0.1162 0.062 Uiso 1 1 calc R
C37 C 0.3341(7) 0.3916(6) 0.2395(5) 0.051(2) Uani 1 1 d .
H37A H 0.3270 0.3210 0.2488 0.061 Uiso 1 1 calc R
C38 C 0.4068(6) 0.4818(6) 0.3047(5) 0.0401(17) Uani 1 1 d .
H38A H 0.4518 0.4717 0.3570 0.048 Uiso 1 1 calc R
C39 C 0.5830(6) 0.5383(6) 0.1129(4) 0.0394(17) Uani 1 1 d .
H39A H 0.5559 0.4587 0.1052 0.047 Uiso 1 1 calc R
H39B H 0.5103 0.5663 0.0798 0.047 Uiso 1 1 calc R
C40 C 0.7093(6) 0.5629(6) 0.0938(4) 0.0362(16) Uani 1 1 d .
C41 C 0.8060(7) 0.4965(6) 0.1028(4) 0.0461(18) Uani 1 1 d .
H41A H 0.7850 0.4282 0.1138 0.055 Uiso 1 1 calc R
C42 C 0.9315(8) 0.5273(8) 0.0962(5) 0.062(2) Uani 1 1 d .
H42A H 0.9958 0.4812 0.1041 0.075 Uiso 1 1 calc R
C43 C 0.9625(8) 0.6228(8) 0.0786(5) 0.061(2) Uani 1 1 d .
H43A H 1.0489 0.6439 0.0748 0.073 Uiso 1 1 calc R
C44 C 0.8711(8) 0.6892(7) 0.0663(5) 0.055(2) Uani 1 1 d .
H44A H 0.8933 0.7557 0.0532 0.066 Uiso 1 1 calc R
C45 C 0.7440(7) 0.6588(6) 0.0732(5) 0.0474(19) Uani 1 1 d .
H45A H 0.6802 0.7049 0.0636 0.057 Uiso 1 1 calc R
C1S C 0.1040(12) 0.1147(10) 0.1882(9) 0.115(4) Uani 1 1 d .
H1SA H 0.0783 0.0983 0.2357 0.172 Uiso 1 1 calc R
H1SB H 0.0848 0.1873 0.1845 0.172 Uiso 1 1 calc R
H1SC H 0.1991 0.1148 0.1969 0.172 Uiso 1 1 calc R
C2S C 0.028(2) 0.0292(11) 0.1087(12) 0.174(8) Uani 1 1 d .
H2SA H 0.0487 -0.0434 0.1136 0.209 Uiso 1 1 calc R
H2SB H -0.0678 0.0266 0.1031 0.209 Uiso 1 1 calc R
C3S C 0.0503(16) 0.0434(11) 0.0376(9) 0.134(5) Uani 1 1 d U
H3SA H 0.1418 0.0341 0.0374 0.161 Uiso 1 1 calc R
H3SB H 0.0393 0.1185 0.0341 0.161 Uiso 1 1 calc R

loop_
_atom_site_aniso_label
_atom_site_aniso_U_11
_atom_site_aniso_U_22
_atom_site_aniso_U_33
_atom_site_aniso_U_23
_atom_site_aniso_U_13
_atom_site_aniso_U_12
Th1 0.01892(11) 0.02850(14) 0.02977(15) 0.00824(10) 0.00850(9) 0.00123(8)
N1 0.021(2) 0.035(3) 0.032(3) 0.008(3) 0.009(2) 0.004(2)
C1 0.031(3) 0.028(4) 0.034(4) 0.010(3) 0.013(3) 0.001(3)
N2 0.022(2) 0.029(3) 0.024(3) 0.007(2) 0.007(2) 0.003(2)
C2 0.026(3) 0.026(3) 0.023(3) 0.002(3) 0.007(3) 0.000(2)
N3 0.022(2) 0.031(3) 0.038(3) 0.017(3) 0.015(2) 0.005(2)
C3 0.025(3) 0.032(4) 0.040(4) 0.009(3) 0.010(3) -0.005(3)
C4 0.023(3) 0.048(4) 0.035(4) 0.008(3) 0.010(3) -0.003(3)
C5 0.021(3) 0.040(4) 0.041(4) 0.011(3) 0.013(3) 0.003(3)
C6 0.026(3) 0.025(3) 0.025(3) 0.007(3) 0.009(3) 0.004(2)
C7 0.020(3) 0.036(4) 0.044(4) 0.016(3) 0.010(3) 0.003(3)
C8 0.030(3) 0.020(3) 0.041(4) 0.013(3) 0.012(3) 0.001(2)
C9 0.033(3) 0.029(4) 0.037(4) 0.018(3) 0.009(3) 0.002(3)
C10 0.029(3) 0.040(4) 0.049(5) 0.021(4) 0.007(3) 0.010(3)
C11 0.036(4) 0.037(4) 0.073(6) 0.027(4) 0.025(4) 0.017(3)
C12 0.044(4) 0.023(3) 0.037(4) 0.008(3) 0.018(3) 0.004(3)
C13 0.028(3) 0.026(3) 0.031(4) 0.009(3) 0.009(3) 0.000(3)
C14 0.049(4) 0.048(5) 0.030(4) 0.010(4) 0.004(3) 0.010(3)
C15 0.053(5) 0.069(6) 0.056(6) 0.016(5) -0.007(4) -0.009(4)
C16 0.065(5) 0.071(6) 0.044(5) 0.018(5) 0.015(4) 0.004(4)
C17 0.036(3) 0.031(4) 0.038(4) 0.008(3) 0.009(3) 0.007(3)
C18 0.035(3) 0.037(4) 0.051(5) 0.010(4) 0.008(3) -0.004(3)
C19 0.051(4) 0.039(4) 0.035(4) 0.013(3) 0.003(3) 0.002(3)
C20 0.025(3) 0.029(4) 0.035(4) 0.014(3) 0.010(3) 0.002(3)
C21 0.025(3) 0.026(3) 0.036(4) 0.010(3) 0.008(3) 0.005(2)
C22 0.038(3) 0.035(4) 0.038(4) 0.014(3) 0.020(3) 0.007(3)
C23 0.041(4) 0.029(4) 0.054(5) 0.021(4) 0.021(3) 0.003(3)
C24 0.045(4) 0.024(4) 0.048(5) 0.010(3) 0.017(3) -0.001(3)
C25 0.028(3) 0.032(4) 0.037(4) 0.015(3) 0.008(3) 0.003(3)
C26 0.041(3) 0.024(3) 0.032(4) 0.013(3) 0.004(3) 0.001(3)
C27 0.046(4) 0.035(4) 0.070(6) 0.013(4) 0.006(4) -0.002(3)
C28 0.065(5) 0.043(4) 0.034(4) 0.006(4) 0.021(4) 0.002(4)
C29 0.052(4) 0.031(4) 0.044(5) 0.008(3) 0.011(4) 0.006(3)
C30 0.071(6) 0.082(7) 0.059(6) -0.002(5) 0.024(5) 0.023(5)
C31 0.059(5) 0.067(6) 0.046(5) 0.002(4) 0.008(4) -0.007(4)
C32 0.029(3) 0.047(4) 0.023(4) 0.004(3) 0.006(3) 0.007(3)
C33 0.017(3) 0.038(4) 0.037(4) 0.012(3) 0.012(3) 0.001(2)
C34 0.022(3) 0.051(5) 0.043(4) 0.018(4) 0.012(3) 0.007(3)
C35 0.023(3) 0.066(5) 0.037(4) 0.012(4) 0.009(3) 0.001(3)
C36 0.039(4) 0.055(5) 0.047(5) -0.003(4) 0.012(4) -0.014(4)
C37 0.049(4) 0.041(4) 0.060(6) 0.011(4) 0.020(4) -0.007(4)
C38 0.038(4) 0.044(4) 0.037(4) 0.010(4) 0.015(3) -0.005(3)
C39 0.031(3) 0.051(4) 0.032(4) 0.006(3) 0.011(3) -0.001(3)
C40 0.038(4) 0.043(4) 0.016(3) -0.007(3) 0.009(3) -0.003(3)
C41 0.051(4) 0.055(5) 0.036(4) 0.010(4) 0.021(4) 0.013(4)
C42 0.047(4) 0.099(7) 0.048(5) 0.018(5) 0.022(4) 0.028(5)
C43 0.039(4) 0.087(7) 0.043(5) -0.005(5) 0.020(4) -0.013(4)
C44 0.073(6) 0.044(5) 0.045(5) 0.000(4) 0.031(4) -0.010(4)
C45 0.049(4) 0.052(5) 0.044(5) 0.009(4) 0.022(4) 0.012(4)
C1S 0.104(9) 0.071(8) 0.172(14) 0.039(9) 0.038(9) 0.027(7)
C2S 0.29(2) 0.058(9) 0.21(2) 0.035(11) 0.135(19) 0.060(12)
C3S 0.171(9) 0.103(8) 0.130(9) 0.067(7) 0.017(7) 0.018(7)

loop_
_atom_type_symbol
_atom_type_description
_atom_type_scat_dispersion_real
_atom_type_scat_dispersion_imag
_atom_type_scat_source
C C 0.0033 0.0016 'International Tables Vol C Tables 4.2.6.8 and 6.1.1.4'
H H 0.0000 0.0000 'International Tables Vol C Tables 4.2.6.8 and 6.1.1.4'
N N 0.0061 0.0033 'International Tables Vol C Tables 4.2.6.8 and 6.1.1.4'
Th Th -7.2400 8.8979 'International Tables Vol C Tables 4.2.6.8 and 6.1.1.4'

loop_
_geom_angle_atom_site_label_1
_geom_angle_atom_site_label_2
_geom_angle_atom_site_label_3
_geom_angle
_geom_angle_site_symmetry_1
_geom_angle_site_symmetry_3
N3 Th1 N1 128.05(16) . .
N3 Th1 N2 64.73(15) . .
N1 Th1 N2 65.02(16) . .
N3 Th1 C39 102.1(2) . .
N1 Th1 C39 101.6(2) . .
N2 Th1 C39 103.78(17) . .
N3 Th1 C32 106.32(19) . .
N1 Th1 C32 98.65(19) . .
N2 Th1 C32 133.63(17) . .
C39 Th1 C32 122.33(19) . .
N3 Th1 C33 107.55(17) . .
N1 Th1 C33 116.55(17) . .
N2 Th1 C33 162.53(17) . .
C39 Th1 C33 93.05(19) . .
C32 Th1 C33 30.68(18) . .
N3 Th1 C40 91.25(18) . .
N1 Th1 C40 88.41(18) . .
N2 Th1 C40 75.45(16) . .
C39 Th1 C40 28.37(17) . .
C32 Th1 C40 150.26(18) . .
C33 Th1 C40 121.40(17) . .
N3 Th1 C34 127.06(17) . .
N1 Th1 C34 104.11(17) . .
N2 Th1 C34 167.73(17) . .
C39 Th1 C34 71.88(18) . .
C32 Th1 C34 50.88(18) . .
C33 Th1 C34 26.78(17) . .
C40 Th1 C34 99.38(17) . .
C8 N1 C1 114.8(5) . .
C8 N1 Th1 116.6(3) . .
C1 N1 Th1 126.8(4) . .
N1 C1 C2 110.9(5) . .
N1 C1 H1A 109.5 . .
C2 C1 H1A 109.5 . .
N1 C1 H1B 109.5 . .
C2 C1 H1B 109.5 . .
H1A C1 H1B 108.1 . .
C2 N2 C6 120.0(5) . .
C2 N2 Th1 120.1(4) . .
C6 N2 Th1 119.8(4) . .
N2 C2 C3 119.9(6) . .
N2 C2 C1 115.8(5) . .
C3 C2 C1 124.4(6) . .
C20 N3 C7 114.5(5) . .
C20 N3 Th1 118.6(3) . .
C7 N3 Th1 126.9(4) . .
C4 C3 C2 120.4(6) . .
C4 C3 H3A 119.8 . .
C2 C3 H3A 119.8 . .
C3 C4 C5 119.0(5) . .
C3 C4 H4A 120.5 . .
C5 C4 H4A 120.5 . .
C6 C5 C4 119.4(6) . .
C6 C5 H5A 120.3 . .
C4 C5 H5A 120.3 . .
N2 C6 C5 121.3(5) . .
N2 C6 C7 115.3(5) . .
C5 C6 C7 123.4(5) . .
N3 C7 C6 109.4(5) . .
N3 C7 H7A 109.8 . .
C6 C7 H7A 109.8 . .
N3 C7 H7B 109.8 . .
C6 C7 H7B 109.8 . .
H7A C7 H7B 108.2 . .
C13 C8 C9 120.3(6) . .
C13 C8 N1 120.1(5) . .
C9 C8 N1 119.5(6) . .
C10 C9 C8 118.4(6) . .
C10 C9 C14 119.5(6) . .
C8 C9 C14 121.9(6) . .
C11 C10 C9 121.8(6) . .
C11 C10 H10A 119.1 . .
C9 C10 H10A 119.1 . .
C12 C11 C10 118.6(6) . .
C12 C11 H11A 120.7 . .
C10 C11 H11A 120.7 . .
C11 C12 C13 122.7(6) . .
C11 C12 H12A 118.6 . .
C13 C12 H12A 118.6 . .
C12 C13 C8 118.1(6) . .
C12 C13 C17 119.4(6) . .
C8 C13 C17 122.5(5) . .
C9 C14 C15 115.2(6) . .
C9 C14 C16 110.0(6) . .
C15 C14 C16 109.9(6) . .
C9 C14 H14A 107.1 . .
C15 C14 H14A 107.1 . .
C16 C14 H14A 107.1 . .
C14 C15 H15A 109.5 . .
C14 C15 H15B 109.5 . .
H15A C15 H15B 109.5 . .
C14 C15 H15C 109.5 . .
H15A C15 H15C 109.5 . .
H15B C15 H15C 109.5 . .
C14 C16 H16A 109.5 . .
C14 C16 H16B 109.5 . .
H16A C16 H16B 109.5 . .
C14 C16 H16C 109.5 . .
H16A C16 H16C 109.5 . .
H16B C16 H16C 109.5 . .
C19 C17 C13 113.1(5) . .
C19 C17 C18 110.2(6) . .
C13 C17 C18 110.4(5) . .
C19 C17 H17A 107.6 . .
C13 C17 H17A 107.6 . .
C18 C17 H17A 107.6 . .
C17 C18 H18A 109.5 . .
C17 C18 H18B 109.5 . .
H18A C18 H18B 109.5 . .
C17 C18 H18C 109.5 . .
H18A C18 H18C 109.5 . .
H18B C18 H18C 109.5 . .
C17 C19 H19A 109.5 . .
C17 C19 H19B 109.5 . .
H19A C19 H19B 109.5 . .
C17 C19 H19C 109.5 . .
H19A C19 H19C 109.5 . .
H19B C19 H19C 109.5 . .
C25 C20 C21 119.6(5) . .
C25 C20 N3 121.1(6) . .
C21 C20 N3 119.2(5) . .
C22 C21 C20 118.4(6) . .
C22 C21 C26 119.4(6) . .
C20 C21 C26 122.2(5) . .
C23 C22 C21 121.2(6) . .
C23 C22 H22A 119.4 . .
C21 C22 H22A 119.4 . .
C24 C23 C22 120.2(6) . .
C24 C23 H23A 119.9 . .
C22 C23 H23A 119.9 . .
C23 C24 C25 121.0(6) . .
C23 C24 H24A 119.5 . .
C25 C24 H24A 119.5 . .
C24 C25 C20 119.6(6) . .
C24 C25 C29 118.9(6) . .
C20 C25 C29 121.5(5) . .
C21 C26 C27 111.9(5) . .
C21 C26 C28 114.0(5) . .
C27 C26 C28 108.6(6) . .
C21 C26 H26A 107.4 . .
C27 C26 H26A 107.4 . .
C28 C26 H26A 107.4 . .
C26 C27 H27A 109.5 . .
C26 C27 H27B 109.5 . .
H27A C27 H27B 109.5 . .
C26 C27 H27C 109.5 . .
H27A C27 H27C 109.5 . .
H27B C27 H27C 109.5 . .
C26 C28 H28A 109.5 . .
C26 C28 H28B 109.5 . .
H28A C28 H28B 109.5 . .
C26 C28 H28C 109.5 . .
H28A C28 H28C 109.5 . .
H28B C28 H28C 109.5 . .
C30 C29 C25 112.0(6) . .
C30 C29 C31 109.5(6) . .
C25 C29 C31 113.2(6) . .
C30 C29 H29A 107.3 . .
C25 C29 H29A 107.3 . .
C31 C29 H29A 107.3 . .
C29 C30 H30A 109.5 . .
C29 C30 H30B 109.5 . .
H30A C30 H30B 109.5 . .
C29 C30 H30C 109.5 . .
H30A C30 H30C 109.5 . .
H30B C30 H30C 109.5 . .
C29 C31 H31A 109.5 . .
C29 C31 H31B 109.5 . .
H31A C31 H31B 109.5 . .
C29 C31 H31C 109.5 . .
H31A C31 H31C 109.5 . .
H31B C31 H31C 109.5 . .
C33 C32 Th1 84.6(3) . .
C33 C32 H32A 114.5 . .
Th1 C32 H32A 114.5 . .
C33 C32 H32B 114.5 . .
Th1 C32 H32B 114.5 . .
H32A C32 H32B 111.7 . .
C34 C33 C38 116.0(6) . .
C34 C33 C32 121.0(6) . .
C38 C33 C32 121.9(6) . .
C34 C33 Th1 87.0(3) . .
C38 C33 Th1 109.3(4) . .
C32 C33 Th1 64.7(3) . .
C35 C34 C33 122.5(7) . .
C35 C34 Th1 122.8(4) . .
C33 C34 Th1 66.2(3) . .
C35 C34 H34A 118.8 . .
C33 C34 H34A 118.8 . .
Th1 C34 H34A 81.7 . .
C36 C35 C34 120.6(7) . .
C36 C35 H35A 119.7 . .
C34 C35 H35A 119.7 . .
C35 C36 C37 117.7(7) . .
C35 C36 H36A 121.2 . .
C37 C36 H36A 121.2 . .
C38 C37 C36 122.0(7) . .
C38 C37 H37A 119.0 . .
C36 C37 H37A 119.0 . .
C37 C38 C33 121.1(7) . .
C37 C38 H38A 119.5 . .
C33 C38 H38A 119.5 . .
C40 C39 Th1 96.7(4) . .
C40 C39 H39A 112.4 . .
Th1 C39 H39A 112.4 . .
C40 C39 H39B 112.4 . .
Th1 C39 H39B 112.4 . .
H39A C39 H39B 110.0 . .
C45 C40 C41 116.0(6) . .
C45 C40 C39 121.8(7) . .
C41 C40 C39 121.9(7) . .
C45 C40 Th1 103.3(4) . .
C41 C40 Th1 107.6(4) . .
C39 C40 Th1 55.0(3) . .
C42 C41 C40 122.0(8) . .
C42 C41 H41A 119.0 . .
C40 C41 H41A 119.0 . .
C43 C42 C41 120.0(8) . .
C43 C42 H42A 120.0 . .
C41 C42 H42A 120.0 . .
C42 C43 C44 120.7(7) . .
C42 C43 H43A 119.7 . .
C44 C43 H43A 119.7 . .
C43 C44 C45 119.6(8) . .
C43 C44 H44A 120.2 . .
C45 C44 H44A 120.2 . .
C40 C45 C44 121.5(7) . .
C40 C45 H45A 119.2 . .
C44 C45 H45A 119.2 . .
C2S C1S H1SA 109.5 . .
C2S C1S H1SB 109.5 . .
H1SA C1S H1SB 109.5 . .
C2S C1S H1SC 109.5 . .
H1SA C1S H1SC 109.5 . .
H1SB C1S H1SC 109.5 . .
C3S C2S C1S 115.9(14) . .
C3S C2S H2SA 108.3 . .
C1S C2S H2SA 108.3 . .
C3S C2S H2SB 108.3 . .
C1S C2S H2SB 108.3 . .
H2SA C2S H2SB 107.4 . .
C2S C3S C3S 107.8(18) . 2
C2S C3S H3SA 110.1 . .
C3S C3S H3SA 110.1 2 .
C2S C3S H3SB 110.1 . .
C3S C3S H3SB 110.1 2 .
H3SA C3S H3SB 108.4 . .

loop_
_geom_bond_atom_site_label_1
_geom_bond_atom_site_label_2
_geom_bond_distance
_geom_bond_site_symmetry_2
Th1 N3 2.273(5) .
Th1 N1 2.300(5) .
Th1 N2 2.545(4) .
Th1 C39 2.545(6) .
Th1 C32 2.576(6) .
Th1 C33 2.836(5) .
Th1 C40 3.087(6) .
Th1 C34 3.095(6) .
N1 C8 1.442(7) .
N1 C1 1.468(7) .
C1 C2 1.492(8) .
C1 H1A 0.9900 .
C1 H1B 0.9900 .
N2 C2 1.352(7) .
N2 C6 1.356(7) .
C2 C3 1.384(8) .
N3 C20 1.444(7) .
N3 C7 1.476(7) .
C3 C4 1.374(9) .
C3 H3A 0.9500 .
C4 C5 1.377(9) .
C4 H4A 0.9500 .
C5 C6 1.373(7) .
C5 H5A 0.9500 .
C6 C7 1.501(8) .
C7 H7A 0.9900 .
C7 H7B 0.9900 .
C8 C13 1.406(9) .
C8 C9 1.410(9) .
C9 C10 1.392(9) .
C9 C14 1.515(9) .
C10 C11 1.381(10) .
C10 H10A 0.9500 .
C11 C12 1.371(9) .
C11 H11A 0.9500 .
C12 C13 1.388(8) .
C12 H12A 0.9500 .
C13 C17 1.522(9) .
C14 C15 1.518(9) .
C14 C16 1.523(10) .
C14 H14A 1.0000 .
C15 H15A 0.9800 .
C15 H15B 0.9800 .
C15 H15C 0.9800 .
C16 H16A 0.9800 .
C16 H16B 0.9800 .
C16 H16C 0.9800 .
C17 C19 1.510(9) .
C17 C18 1.534(8) .
C17 H17A 1.0000 .
C18 H18A 0.9800 .
C18 H18B 0.9800 .
C18 H18C 0.9800 .
C19 H19A 0.9800 .
C19 H19B 0.9800 .
C19 H19C 0.9800 .
C20 C25 1.399(8) .
C20 C21 1.414(9) .
C21 C22 1.404(8) .
C21 C26 1.518(8) .
C22 C23 1.378(9) .
C22 H22A 0.9500 .
C23 C24 1.360(9) .
C23 H23A 0.9500 .
C24 C25 1.399(8) .
C24 H24A 0.9500 .
C25 C29 1.523(9) .
C26 C27 1.522(9) .
C26 C28 1.535(9) .
C26 H26A 1.0000 .
C27 H27A 0.9800 .
C27 H27B 0.9800 .
C27 H27C 0.9800 .
C28 H28A 0.9800 .
C28 H28B 0.9800 .
C28 H28C 0.9800 .
C29 C30 1.518(10) .
C29 C31 1.527(9) .
C29 H29A 1.0000 .
C30 H30A 0.9800 .
C30 H30B 0.9800 .
C30 H30C 0.9800 .
C31 H31A 0.9800 .
C31 H31B 0.9800 .
C31 H31C 0.9800 .
C32 C33 1.454(8) .
C32 H32A 0.9900 .
C32 H32B 0.9900 .
C33 C34 1.396(9) .
C33 C38 1.401(9) .
C34 C35 1.387(9) .
C34 H34A 0.9500 .
C35 C36 1.376(10) .
C35 H35A 0.9500 .
C36 C37 1.387(11) .
C36 H36A 0.9500 .
C37 C38 1.378(10) .
C37 H37A 0.9500 .
C38 H38A 0.9500 .
C39 C40 1.477(8) .
C39 H39A 0.9900 .
C39 H39B 0.9900 .
C40 C45 1.392(10) .
C40 C41 1.397(9) .
C41 C42 1.387(10) .
C41 H41A 0.9500 .
C42 C43 1.352(12) .
C42 H42A 0.9500 .
C43 C44 1.361(12) .
C43 H43A 0.9500 .
C44 C45 1.404(10) .
C44 H44A 0.9500 .
C45 H45A 0.9500 .
C1S C2S 1.487(19) .
C1S H1SA 0.9800 .
C1S H1SB 0.9800 .
C1S H1SC 0.9800 .
C2S C3S 1.348(19) .
C2S H2SA 0.9900 .
C2S H2SB 0.9900 .
C3S C3S 1.54(2) 2
C3S H3SA 0.9900 .
C3S H3SB 0.9900 .

loop_
_geom_torsion_atom_site_label_1
_geom_torsion_atom_site_label_2
_geom_torsion_atom_site_label_3
_geom_torsion_atom_site_label_4
_geom_torsion
_geom_torsion_site_symmetry_4
N3 Th1 N1 C8 -136.5(4) .
N2 Th1 N1 C8 -152.2(5) .
C39 Th1 N1 C8 107.8(4) .
C32 Th1 N1 C8 -17.8(4) .
C33 Th1 N1 C8 8.5(5) .
C40 Th1 N1 C8 133.1(4) .
C34 Th1 N1 C8 33.9(5) .
N3 Th1 N1 C1 26.9(6) .
N2 Th1 N1 C1 11.3(5) .
C39 Th1 N1 C1 -88.7(5) .
C32 Th1 N1 C1 145.6(5) .
C33 Th1 N1 C1 171.9(5) .
C40 Th1 N1 C1 -63.4(5) .
C34 Th1 N1 C1 -162.7(5) .
C8 N1 C1 C2 149.8(5) .
Th1 N1 C1 C2 -14.0(7) .
N3 Th1 N2 C2 -173.4(5) .
N1 Th1 N2 C2 -7.0(4) .
C39 Th1 N2 C2 89.6(5) .
C32 Th1 N2 C2 -84.5(5) .
C33 Th1 N2 C2 -106.3(6) .
C40 Th1 N2 C2 88.2(4) .
C34 Th1 N2 C2 21.8(10) .
N3 Th1 N2 C6 10.1(4) .
N1 Th1 N2 C6 176.5(5) .
C39 Th1 N2 C6 -87.0(4) .
C32 Th1 N2 C6 98.9(5) .
C33 Th1 N2 C6 77.1(7) .
C40 Th1 N2 C6 -88.4(4) .
C34 Th1 N2 C6 -154.8(7) .
C6 N2 C2 C3 0.9(9) .
Th1 N2 C2 C3 -175.7(4) .
C6 N2 C2 C1 179.2(5) .
Th1 N2 C2 C1 2.6(7) .
N1 C1 C2 N2 5.9(8) .
N1 C1 C2 C3 -175.8(6) .
N1 Th1 N3 C20 145.5(4) .
N2 Th1 N3 C20 161.2(5) .
C39 Th1 N3 C20 -99.1(4) .
C32 Th1 N3 C20 30.1(5) .
C33 Th1 N3 C20 -2.0(5) .
C40 Th1 N3 C20 -125.6(4) .
C34 Th1 N3 C20 -22.8(5) .
N1 Th1 N3 C7 -34.2(6) .
N2 Th1 N3 C7 -18.5(5) .
C39 Th1 N3 C7 81.2(5) .
C32 Th1 N3 C7 -149.6(5) .
C33 Th1 N3 C7 178.4(5) .
C40 Th1 N3 C7 54.8(5) .
C34 Th1 N3 C7 157.5(5) .
N2 C2 C3 C4 -1.4(10) .
C1 C2 C3 C4 -179.6(6) .
C2 C3 C4 C5 1.7(10) .
C3 C4 C5 C6 -1.5(10) .
C2 N2 C6 C5 -0.6(9) .
Th1 N2 C6 C5 176.0(5) .
C2 N2 C6 C7 -178.6(5) .
Th1 N2 C6 C7 -2.0(7) .
C4 C5 C6 N2 1.0(10) .
C4 C5 C6 C7 178.7(6) .
C20 N3 C7 C6 -155.9(5) .
Th1 N3 C7 C6 23.8(7) .
N2 C6 C7 N3 -11.5(8) .
C5 C6 C7 N3 170.6(6) .
C1 N1 C8 C13 -76.3(7) .
Th1 N1 C8 C13 89.2(5) .
C1 N1 C8 C9 106.9(6) .
Th1 N1 C8 C9 -87.6(6) .
C13 C8 C9 C10 -1.2(8) .
N1 C8 C9 C10 175.6(5) .
C13 C8 C9 C14 175.3(6) .
N1 C8 C9 C14 -7.9(8) .
C8 C9 C10 C11 0.5(9) .
C14 C9 C10 C11 -176.1(6) .
C9 C10 C11 C12 0.0(10) .
C10 C11 C12 C13 0.2(9) .
C11 C12 C13 C8 -0.9(9) .
C11 C12 C13 C17 179.8(6) .
C9 C8 C13 C12 1.3(8) .
N1 C8 C13 C12 -175.4(5) .
C9 C8 C13 C17 -179.3(5) .
N1 C8 C13 C17 4.0(8) .
C10 C9 C14 C15 -34.1(9) .
C8 C9 C14 C15 149.4(6) .
C10 C9 C14 C16 90.8(7) .
C8 C9 C14 C16 -85.7(8) .
C12 C13 C17 C19 53.6(8) .
C8 C13 C17 C19 -125.7(6) .
C12 C13 C17 C18 -70.4(7) .
C8 C13 C17 C18 110.2(6) .
C7 N3 C20 C25 -82.1(7) .
Th1 N3 C20 C25 98.2(6) .
C7 N3 C20 C21 99.7(6) .
Th1 N3 C20 C21 -80.0(6) .
C25 C20 C21 C22 -0.5(8) .
N3 C20 C21 C22 177.8(5) .
C25 C20 C21 C26 178.0(5) .
N3 C20 C21 C26 -3.7(8) .
C20 C21 C22 C23 0.9(9) .
C26 C21 C22 C23 -177.7(6) .
C21 C22 C23 C24 -0.8(10) .
C22 C23 C24 C25 0.4(10) .
C23 C24 C25 C20 0.0(10) .
C23 C24 C25 C29 179.5(6) .
C21 C20 C25 C24 0.1(9) .
N3 C20 C25 C24 -178.2(5) .
C21 C20 C25 C29 -179.4(5) .
N3 C20 C25 C29 2.4(9) .
C22 C21 C26 C27 98.8(7) .
C20 C21 C26 C27 -79.7(7) .
C22 C21 C26 C28 -24.9(8) .
C20 C21 C26 C28 156.6(6) .
C24 C25 C29 C30 -69.2(8) .
C20 C25 C29 C30 110.3(7) .
C24 C25 C29 C31 55.2(8) .
C20 C25 C29 C31 -125.3(7) .
N3 Th1 C32 C33 -97.0(4) .
N1 Th1 C32 C33 129.0(4) .
N2 Th1 C32 C33 -167.4(3) .
C39 Th1 C32 C33 19.4(5) .
C40 Th1 C32 C33 26.9(6) .
C34 Th1 C32 C33 27.8(3) .
Th1 C32 C33 C34 -69.4(5) .
Th1 C32 C33 C38 97.8(5) .
N3 Th1 C33 C34 -140.9(4) .
N1 Th1 C33 C34 67.4(4) .
N2 Th1 C33 C34 158.2(5) .
C39 Th1 C33 C34 -37.2(4) .
C32 Th1 C33 C34 126.5(6) .
C40 Th1 C33 C34 -38.2(5) .
N3 Th1 C33 C38 -24.4(5) .
N1 Th1 C33 C38 -176.2(4) .
N2 Th1 C33 C38 -85.3(7) .
C39 Th1 C33 C38 79.3(5) .
C32 Th1 C33 C38 -117.0(6) .
C40 Th1 C33 C38 78.3(5) .
C34 Th1 C33 C38 116.5(7) .
N3 Th1 C33 C32 92.6(4) .
N1 Th1 C33 C32 -59.2(4) .
N2 Th1 C33 C32 31.7(8) .
C39 Th1 C33 C32 -163.7(4) .
C40 Th1 C33 C32 -164.7(4) .
C34 Th1 C33 C32 -126.5(6) .
C38 C33 C34 C35 4.9(8) .
C32 C33 C34 C35 172.8(6) .
Th1 C33 C34 C35 114.9(6) .
C38 C33 C34 Th1 -110.0(5) .
C32 C33 C34 Th1 57.9(5) .
N3 Th1 C34 C35 -65.6(6) .
N1 Th1 C34 C35 123.9(6) .
N2 Th1 C34 C35 97.1(9) .
C39 Th1 C34 C35 26.1(6) .
C32 Th1 C34 C35 -146.4(7) .
C33 Th1 C34 C35 -114.5(8) .
C40 Th1 C34 C35 33.1(6) .
N3 Th1 C34 C33 48.9(5) .
N1 Th1 C34 C33 -121.6(4) .
N2 Th1 C34 C33 -148.4(7) .
C39 Th1 C34 C33 140.6(5) .
C32 Th1 C34 C33 -31.9(4) .
C40 Th1 C34 C33 147.6(4) .
C33 C34 C35 C36 -2.2(10) .
Th1 C34 C35 C36 78.7(7) .
C34 C35 C36 C37 -0.4(10) .
C35 C36 C37 C38 0.2(11) .
C36 C37 C38 C33 2.8(10) .
C34 C33 C38 C37 -5.1(9) .
C32 C33 C38 C37 -172.9(6) .
Th1 C33 C38 C37 -101.3(6) .
N3 Th1 C39 C40 -69.4(5) .
N1 Th1 C39 C40 64.0(5) .
N2 Th1 C39 C40 -2.8(5) .
C32 Th1 C39 C40 172.1(4) .
C33 Th1 C39 C40 -178.1(5) .
C34 Th1 C39 C40 165.2(5) .
Th1 C39 C40 C45 -84.1(6) .
Th1 C39 C40 C41 90.0(6) .
N3 Th1 C40 C45 -126.6(5) .
N1 Th1 C40 C45 1.4(5) .
N2 Th1 C40 C45 -63.2(4) .
C39 Th1 C40 C45 119.7(7) .
C32 Th1 C40 C45 106.2(5) .
C33 Th1 C40 C45 121.9(4) .
C34 Th1 C40 C45 105.5(5) .
N3 Th1 C40 C41 -3.4(5) .
N1 Th1 C40 C41 124.7(5) .
N2 Th1 C40 C41 60.1(5) .
C39 Th1 C40 C41 -117.1(7) .
C32 Th1 C40 C41 -130.6(5) .
C33 Th1 C40 C41 -114.9(5) .
C34 Th1 C40 C41 -131.3(5) .
N3 Th1 C40 C39 113.7(5) .
N1 Th1 C40 C39 -118.2(5) .
N2 Th1 C40 C39 177.2(5) .
C32 Th1 C40 C39 -13.5(7) .
C33 Th1 C40 C39 2.2(5) .
C34 Th1 C40 C39 -14.2(5) .
C45 C40 C41 C42 3.4(10) .
C39 C40 C41 C42 -170.9(7) .
Th1 C40 C41 C42 -111.7(7) .
C40 C41 C42 C43 -1.6(12) .
C41 C42 C43 C44 -0.7(13) .
C42 C43 C44 C45 0.9(12) .
C41 C40 C45 C44 -3.1(10) .
C39 C40 C45 C44 171.2(7) .
Th1 C40 C45 C44 114.4(7) .
C43 C44 C45 C40 1.1(12) .
C1S C2S C3S C3S -172.4(14) 2
